data_4337884
loop_
_publ_author_name
'Hess, Jeannine'
'Konatschnig, Sandro'
'Morard, Sandra'
'Pierroz, Vanessa'
'Ferrari, Stefano'
'Spingler, Bernhard'
'Gasser, Gilles'

_publ_section_title
;
 Novel, Mercury-Free Synthetic Pathway for Trifluoromethylthio-Substituted
 Metallocenes.
;
_journal_issue 7
_journal_name_full 'Inorganic chemistry'
_journal_page_first 3662
_journal_paper_doi 10.1021/ic403169z
_journal_volume 53
_journal_year 2014
_chemical_formula_sum 'C11 H8 I N Ru S'
_chemical_formula_weight 414.21
_chemical_name_systematic
; 
 ? 
;
_space_group_IT_number 14
_symmetry_cell_setting monoclinic
_symmetry_space_group_name_Hall '-P 2yn'
_symmetry_space_group_name_H-M 'P 1 21/n 1'
_atom_sites_solution_hydrogens geom
_atom_sites_solution_primary direct
_atom_sites_solution_secondary difmap
_audit_creation_method SHELXL-97
_cell_angle_alpha 90.00
_cell_angle_beta 96.175(5)
_cell_angle_gamma 90.00
_cell_formula_units_Z 4
_cell_length_a 6.1998(3)
_cell_length_b 23.4486(17)
_cell_length_c 8.0167(5)
_cell_measurement_reflns_used 2587
_cell_measurement_temperature 183(2)
_cell_measurement_theta_max 32.537
_cell_measurement_theta_min 2.609
_cell_volume 1158.68(12)
_computing_cell_refinement 'CrysAlis RED (Oxford, 2007)'
_computing_data_collection 'CrysAlis RED (Oxford, 2007)'
_computing_data_reduction 'CrysAlis RED (Oxford, 2007)'
_computing_molecular_graphics 'ORTEP-3 (Farrugia, 1997)'
_computing_publication_material 'SHELXL-97 (Sheldrick, 2008)'
_computing_structure_refinement 'SHELXL-97 (Sheldrick, 2008)'
_computing_structure_solution 'SIR-97 (Altomare, 1999)'
_diffrn_ambient_temperature 183(2)
_diffrn_detector_area_resol_mean 10.4498
_diffrn_measured_fraction_theta_full 1.000
_diffrn_measured_fraction_theta_max 1.000
_diffrn_measurement_device_type 'Xcalibur Ruby'
_diffrn_measurement_method '\o oscillation scan'
_diffrn_radiation_monochromator graphite
_diffrn_radiation_source 'Enhance (Mo) X-ray Source'
_diffrn_radiation_type MoK\a
_diffrn_radiation_wavelength 0.7107
_diffrn_reflns_av_R_equivalents 0.0314
_diffrn_reflns_av_sigmaI/netI 0.0224
_diffrn_reflns_limit_h_max 7
_diffrn_reflns_limit_h_min -8
_diffrn_reflns_limit_k_max 31
_diffrn_reflns_limit_k_min -31
_diffrn_reflns_limit_l_max 10
_diffrn_reflns_limit_l_min -10
_diffrn_reflns_number 11998
_diffrn_reflns_theta_full 28.28
_diffrn_reflns_theta_max 28.28
_diffrn_reflns_theta_min 2.70
_exptl_absorpt_coefficient_mu 4.161
_exptl_absorpt_correction_T_max 0.8512
_exptl_absorpt_correction_T_min 0.5157
_exptl_absorpt_correction_type multi-scan
_exptl_absorpt_process_details
;
CrysAlisPro, Agilent Technologies,
Version 1.171.36.28 (release 01-02-2013 CrysAlis171 .NET)
(compiled Feb  1 2013,16:14:44)
Empirical absorption correction using spherical harmonics,
 implemented in SCALE3 ABSPACK scaling algorithm.
;
_exptl_crystal_colour colourless
_exptl_crystal_density_diffrn 2.374
_exptl_crystal_density_method 'not measured'
_exptl_crystal_description plate
_exptl_crystal_F_000 776
_exptl_crystal_size_max 0.18
_exptl_crystal_size_mid 0.14
_exptl_crystal_size_min 0.04
_refine_diff_density_max 3.809
_refine_diff_density_min -2.716
_refine_diff_density_rms 0.295
_refine_ls_extinction_method none
_refine_ls_goodness_of_fit_ref 1.129
_refine_ls_hydrogen_treatment constr
_refine_ls_matrix_type full
_refine_ls_number_parameters 136
_refine_ls_number_reflns 2880
_refine_ls_number_restraints 0
_refine_ls_restrained_S_all 1.129
_refine_ls_R_factor_all 0.0794
_refine_ls_R_factor_gt 0.0766
_refine_ls_shift/su_max 0.001
_refine_ls_shift/su_mean 0.000
_refine_ls_structure_factor_coef Fsqd
_refine_ls_weighting_details 'calc w=1/[\s^2^(Fo^2^)+(0.0946P)^2^+25.9824P] where P=(Fo^2^+2Fc^2^)/3'
_refine_ls_weighting_scheme calc
_refine_ls_wR_factor_gt 0.2172
_refine_ls_wR_factor_ref 0.2191
_reflns_number_gt 2719
_reflns_number_total 2880
_reflns_threshold_expression >2sigma(I)
_cod_data_source_file ic403169z_si_006.cif
_cod_data_source_block jh090813
_cod_depositor_comments 'Adding full bibliography for 4337882--4337887.cif.'
_cod_original_cell_volume 1158.68(13)
_cod_original_sg_symbol_H-M P21/n
_cod_database_code 4337884

loop_
_symmetry_equiv_pos_as_xyz
'x, y, z'
'-x+1/2, y+1/2, -z+1/2'
'-x, -y, -z'
'x-1/2, -y-1/2, z-1/2'

loop_
_atom_site_label
_atom_site_type_symbol
_atom_site_fract_x
_atom_site_fract_y
_atom_site_fract_z
_atom_site_U_iso_or_equiv
_atom_site_adp_type
_atom_site_occupancy
_atom_site_symmetry_multiplicity
_atom_site_calc_flag
_atom_site_refinement_flags
Ru1 Ru 0.49870(14) 0.11228(4) 0.68512(11) 0.0330(3) Uani 1 1 d .
C1 C 0.4743(18) 0.2008(5) 0.6082(14) 0.035(2) Uani 1 1 d .
C2 C 0.394(2) 0.1667(5) 0.4706(14) 0.040(2) Uani 1 1 d .
H2A H 0.2509 0.1662 0.4153 0.048 Uiso 1 1 calc R
C3 C 0.570(3) 0.1336(6) 0.4322(16) 0.057(4) Uani 1 1 d .
H3A H 0.5653 0.1065 0.3437 0.068 Uiso 1 1 calc R
C4 C 0.750(2) 0.1461(7) 0.5424(18) 0.053(4) Uani 1 1 d .
H4A H 0.8892 0.1290 0.5416 0.064 Uiso 1 1 calc R
C5 C 0.6970(19) 0.1883(6) 0.6562(17) 0.046(3) Uani 1 1 d .
H5A H 0.7895 0.2048 0.7455 0.055 Uiso 1 1 calc R
C6 C 0.3248(16) 0.0895(5) 0.8948(12) 0.0291(19) Uani 1 1 d .
C7 C 0.551(2) 0.0768(6) 0.9364(17) 0.050(3) Uani 1 1 d .
H7A H 0.6467 0.0933 1.0238 0.060 Uiso 1 1 calc R
C8 C 0.602(4) 0.0348(8) 0.821(3) 0.095(9) Uani 1 1 d .
H8A H 0.7398 0.0175 0.8167 0.114 Uiso 1 1 calc R
C9 C 0.413(5) 0.0226(6) 0.711(3) 0.094(9) Uani 1 1 d .
H9A H 0.4028 -0.0046 0.6229 0.113 Uiso 1 1 calc R
C10 C 0.240(3) 0.0577(6) 0.7551(16) 0.049(3) Uani 1 1 d .
H10A H 0.0960 0.0592 0.7007 0.059 Uiso 1 1 calc R
C12 C 0.0847(17) 0.0983(5) 1.1449(14) 0.035(2) Uani 1 1 d .
N13 N 0.0215(17) 0.0734(5) 1.2444(14) 0.044(2) Uani 1 1 d .
S11 S 0.1790(5) 0.14120(13) 0.9937(4) 0.0415(7) Uani 1 1 d .
I1 I 0.30109(15) 0.26326(3) 0.71708(12) 0.0475(3) Uani 1 1 d .

loop_
_atom_site_aniso_label
_atom_site_aniso_U_11
_atom_site_aniso_U_22
_atom_site_aniso_U_33
_atom_site_aniso_U_23
_atom_site_aniso_U_13
_atom_site_aniso_U_12
Ru1 0.0363(5) 0.0358(5) 0.0299(4) 0.0073(3) 0.0175(3) 0.0052(3)
C1 0.037(5) 0.040(6) 0.029(5) 0.002(4) 0.009(4) -0.005(4)
C2 0.051(7) 0.036(6) 0.030(5) 0.006(4) 0.001(5) 0.001(5)
C3 0.093(11) 0.054(8) 0.029(6) 0.010(5) 0.037(7) 0.004(7)
C4 0.043(6) 0.071(9) 0.052(7) 0.031(7) 0.033(6) 0.019(6)
C5 0.029(5) 0.064(8) 0.047(7) 0.016(6) 0.009(5) -0.008(5)
C6 0.028(4) 0.035(5) 0.027(4) 0.006(4) 0.014(4) -0.002(4)
C7 0.037(6) 0.066(9) 0.048(7) 0.040(6) 0.013(5) 0.016(6)
C8 0.101(14) 0.071(11) 0.132(18) 0.073(12) 0.101(15) 0.055(11)
C9 0.17(2) 0.032(7) 0.100(15) -0.001(8) 0.109(17) -0.007(10)
C10 0.067(8) 0.043(7) 0.040(6) -0.007(5) 0.024(6) -0.024(6)
C12 0.031(5) 0.043(6) 0.032(5) -0.003(4) 0.014(4) 0.005(4)
N13 0.042(5) 0.048(6) 0.045(6) -0.007(5) 0.018(4) -0.002(4)
S11 0.0477(16) 0.0407(15) 0.0403(15) 0.0044(12) 0.0234(12) 0.0068(12)
I1 0.0557(5) 0.0361(4) 0.0546(5) -0.0037(3) 0.0243(4) -0.0011(3)

loop_
_atom_type_symbol
_atom_type_description
_atom_type_scat_dispersion_real
_atom_type_scat_dispersion_imag
_atom_type_scat_source
C C 0.0033 0.0016 'International Tables Vol C Tables 4.2.6.8 and 6.1.1.4'
H H 0.0000 0.0000 'International Tables Vol C Tables 4.2.6.8 and 6.1.1.4'
N N 0.0061 0.0033 'International Tables Vol C Tables 4.2.6.8 and 6.1.1.4'
S S 0.1246 0.1234 'International Tables Vol C Tables 4.2.6.8 and 6.1.1.4'
Ru Ru -1.2594 0.8363 'International Tables Vol C Tables 4.2.6.8 and 6.1.1.4'
I I -0.4742 1.8119 'International Tables Vol C Tables 4.2.6.8 and 6.1.1.4'

loop_
_geom_angle_atom_site_label_1
_geom_angle_atom_site_label_2
_geom_angle_atom_site_label_3
_geom_angle
C6 Ru1 C1 115.6(4)
C6 Ru1 C7 38.8(4)
C1 Ru1 C7 129.0(5)
C6 Ru1 C10 37.7(4)
C1 Ru1 C10 127.4(5)
C7 Ru1 C10 64.9(6)
C6 Ru1 C8 63.3(4)
C1 Ru1 C8 161.7(9)
C7 Ru1 C8 37.9(8)
C10 Ru1 C8 64.2(7)
C6 Ru1 C3 161.6(6)
C1 Ru1 C3 62.0(5)
C7 Ru1 C3 157.9(6)
C10 Ru1 C3 127.2(6)
C8 Ru1 C3 125.3(6)
C6 Ru1 C4 160.6(5)
C1 Ru1 C4 62.2(5)
C7 Ru1 C4 125.6(5)
C10 Ru1 C4 160.0(6)
C8 Ru1 C4 112.1(5)
C3 Ru1 C4 37.0(6)
C6 Ru1 C2 128.9(4)
C1 Ru1 C2 37.8(4)
C7 Ru1 C2 163.1(5)
C10 Ru1 C2 112.5(6)
C8 Ru1 C2 157.9(8)
C3 Ru1 C2 37.3(5)
C4 Ru1 C2 62.8(5)
C6 Ru1 C9 62.7(5)
C1 Ru1 C9 160.0(9)
C7 Ru1 C9 63.7(8)
C10 Ru1 C9 38.2(7)
C8 Ru1 C9 37.8(10)
C3 Ru1 C9 112.7(7)
C4 Ru1 C9 126.6(6)
C2 Ru1 C9 125.7(9)
C6 Ru1 C5 128.0(5)
C1 Ru1 C5 38.1(4)
C7 Ru1 C5 112.3(6)
C10 Ru1 C5 160.8(5)
C8 Ru1 C5 126.4(8)
C3 Ru1 C5 62.8(6)
C4 Ru1 C5 37.6(6)
C2 Ru1 C5 64.1(5)
C9 Ru1 C5 159.7(8)
C2 C1 C5 110.1(11)
C2 C1 I1 125.4(9)
C5 C1 I1 124.5(9)
C2 C1 Ru1 71.7(7)
C5 C1 Ru1 71.9(7)
I1 C1 Ru1 125.7(5)
C3 C2 C1 105.8(12)
C3 C2 Ru1 71.2(7)
C1 C2 Ru1 70.5(6)
C3 C2 H2A 127.1
C1 C2 H2A 127.1
Ru1 C2 H2A 123.0
C4 C3 C2 109.7(13)
C4 C3 Ru1 71.6(7)
C2 C3 Ru1 71.5(6)
C4 C3 H3A 125.1
C2 C3 H3A 125.1
Ru1 C3 H3A 123.3
C3 C4 C5 109.4(11)
C3 C4 Ru1 71.4(7)
C5 C4 Ru1 71.6(6)
C3 C4 H4A 125.3
C5 C4 H4A 125.3
Ru1 C4 H4A 123.3
C4 C5 C1 105.0(12)
C4 C5 Ru1 70.8(8)
C1 C5 Ru1 70.0(7)
C4 C5 H5A 127.5
C1 C5 H5A 127.5
Ru1 C5 H5A 123.5
C10 C6 C7 110.4(12)
C10 C6 S11 124.2(10)
C7 C6 S11 125.2(10)
C10 C6 Ru1 71.7(6)
C7 C6 Ru1 71.1(6)
S11 C6 Ru1 120.5(5)
C8 C7 C6 105.8(16)
C8 C7 Ru1 71.3(9)
C6 C7 Ru1 70.2(6)
C8 C7 H7A 127.1
C6 C7 H7A 127.1
Ru1 C7 H7A 123.2
C7 C8 C9 108.7(13)
C7 C8 Ru1 70.8(7)
C9 C8 Ru1 71.4(10)
C7 C8 H8A 125.7
C9 C8 H8A 125.7
Ru1 C8 H8A 123.8
C8 C9 C10 108.9(15)
C8 C9 Ru1 70.8(10)
C10 C9 Ru1 70.4(8)
C8 C9 H9A 125.5
C10 C9 H9A 125.5
Ru1 C9 H9A 124.9
C6 C10 C9 106.1(17)
C6 C10 Ru1 70.6(6)
C9 C10 Ru1 71.4(9)
C6 C10 H10A 127.0
C9 C10 H10A 127.0
Ru1 C10 H10A 122.8
N13 C12 S11 176.6(11)
C12 S11 C6 98.3(5)

loop_
_geom_bond_atom_site_label_1
_geom_bond_atom_site_label_2
_geom_bond_distance
Ru1 C6 2.159(9)
Ru1 C1 2.167(12)
Ru1 C7 2.171(11)
Ru1 C10 2.173(12)
Ru1 C8 2.177(14)
Ru1 C3 2.178(11)
Ru1 C4 2.182(11)
Ru1 C2 2.182(11)
Ru1 C9 2.186(15)
Ru1 C5 2.192(13)
C1 C2 1.410(16)
C1 C5 1.423(16)
C1 I1 2.063(12)
C2 C3 1.40(2)
C2 H2A 0.9500
C3 C4 1.38(2)
C3 H3A 0.9500
C4 C5 1.41(2)
C4 H4A 0.9500
C5 H5A 0.9500
C6 C10 1.400(16)
C6 C7 1.437(15)
C6 S11 1.751(11)
C7 C8 1.41(3)
C7 H7A 0.9500
C8 C9 1.41(4)
C8 H8A 0.9500
C9 C10 1.43(3)
C9 H9A 0.9500
C10 H10A 0.9500
C12 N13 1.095(16)
C12 S11 1.725(12)

loop_
_geom_torsion_atom_site_label_1
_geom_torsion_atom_site_label_2
_geom_torsion_atom_site_label_3
_geom_torsion_atom_site_label_4
_geom_torsion
C6 Ru1 C1 C2 -121.1(7)
C7 Ru1 C1 C2 -164.7(7)
C10 Ru1 C1 C2 -78.6(8)
C8 Ru1 C1 C2 156.9(14)
C3 Ru1 C1 C2 38.4(8)
C4 Ru1 C1 C2 80.5(8)
C9 Ru1 C1 C2 -41.0(17)
C5 Ru1 C1 C2 119.2(11)
C6 Ru1 C1 C5 119.7(8)
C7 Ru1 C1 C5 76.1(9)
C10 Ru1 C1 C5 162.1(8)
C8 Ru1 C1 C5 37.6(17)
C3 Ru1 C1 C5 -80.8(9)
C4 Ru1 C1 C5 -38.8(8)
C2 Ru1 C1 C5 -119.2(11)
C9 Ru1 C1 C5 -160.2(14)
C6 Ru1 C1 I1 -0.2(8)
C7 Ru1 C1 I1 -43.8(9)
C10 Ru1 C1 I1 42.3(9)
C8 Ru1 C1 I1 -82.3(16)
C3 Ru1 C1 I1 159.3(9)
C4 Ru1 C1 I1 -158.7(9)
C2 Ru1 C1 I1 120.9(10)
C9 Ru1 C1 I1 79.9(16)
C5 Ru1 C1 I1 -119.9(10)
C5 C1 C2 C3 -0.9(13)
I1 C1 C2 C3 175.9(8)
Ru1 C1 C2 C3 -62.9(8)
C5 C1 C2 Ru1 62.0(8)
I1 C1 C2 Ru1 -121.2(8)
C6 Ru1 C2 C3 -162.4(9)
C1 Ru1 C2 C3 115.2(12)
C7 Ru1 C2 C3 160.1(17)
C10 Ru1 C2 C3 -122.3(9)
C8 Ru1 C2 C3 -46(2)
C4 Ru1 C2 C3 36.2(10)
C9 Ru1 C2 C3 -80.9(11)
C5 Ru1 C2 C3 78.4(10)
C6 Ru1 C2 C1 82.4(8)
C7 Ru1 C2 C1 45(2)
C10 Ru1 C2 C1 122.5(7)
C8 Ru1 C2 C1 -160.8(16)
C3 Ru1 C2 C1 -115.2(12)
C4 Ru1 C2 C1 -79.0(8)
C9 Ru1 C2 C1 163.9(8)
C5 Ru1 C2 C1 -36.8(7)
C1 C2 C3 C4 0.6(14)
Ru1 C2 C3 C4 -61.8(9)
C1 C2 C3 Ru1 62.4(8)
C6 Ru1 C3 C4 167.5(13)
C1 Ru1 C3 C4 80.2(9)
C7 Ru1 C3 C4 -46(2)
C10 Ru1 C3 C4 -162.5(9)
C8 Ru1 C3 C4 -80.1(13)
C2 Ru1 C3 C4 119.1(13)
C9 Ru1 C3 C4 -121.2(12)
C5 Ru1 C3 C4 36.9(8)
C6 Ru1 C3 C2 48.4(19)
C1 Ru1 C3 C2 -38.9(8)
C7 Ru1 C3 C2 -164.8(14)
C10 Ru1 C3 C2 78.4(10)
C8 Ru1 C3 C2 160.8(12)
C4 Ru1 C3 C2 -119.1(13)
C9 Ru1 C3 C2 119.6(11)
C5 Ru1 C3 C2 -82.2(9)
C2 C3 C4 C5 -0.2(15)
Ru1 C3 C4 C5 -61.9(9)
C2 C3 C4 Ru1 61.7(9)
C6 Ru1 C4 C3 -168.1(12)
C1 Ru1 C4 C3 -79.5(9)
C7 Ru1 C4 C3 160.6(9)
C10 Ru1 C4 C3 44(2)
C8 Ru1 C4 C3 119.7(12)
C2 Ru1 C4 C3 -36.6(8)
C9 Ru1 C4 C3 79.2(14)
C5 Ru1 C4 C3 -118.8(12)
C6 Ru1 C4 C5 -49.4(17)
C1 Ru1 C4 C5 39.3(7)
C7 Ru1 C4 C5 -80.6(9)
C10 Ru1 C4 C5 163.3(15)
C8 Ru1 C4 C5 -121.5(11)
C3 Ru1 C4 C5 118.8(12)
C2 Ru1 C4 C5 82.2(8)
C9 Ru1 C4 C5 -162.0(12)
C3 C4 C5 C1 -0.3(14)
Ru1 C4 C5 C1 -62.1(8)
C3 C4 C5 Ru1 61.7(9)
C2 C1 C5 C4 0.7(13)
I1 C1 C5 C4 -176.1(8)
Ru1 C1 C5 C4 62.6(8)
C2 C1 C5 Ru1 -61.9(8)
I1 C1 C5 Ru1 121.3(8)
C6 Ru1 C5 C4 161.4(7)
C1 Ru1 C5 C4 -114.7(11)
C7 Ru1 C5 C4 119.9(8)
C10 Ru1 C5 C4 -162.6(15)
C8 Ru1 C5 C4 79.0(11)
C3 Ru1 C5 C4 -36.3(8)
C2 Ru1 C5 C4 -78.2(8)
C9 Ru1 C5 C4 46(2)
C6 Ru1 C5 C1 -83.9(8)
C7 Ru1 C5 C1 -125.4(7)
C10 Ru1 C5 C1 -47.8(19)
C8 Ru1 C5 C1 -166.2(9)
C3 Ru1 C5 C1 78.4(8)
C4 Ru1 C5 C1 114.7(11)
C2 Ru1 C5 C1 36.5(7)
C9 Ru1 C5 C1 160(2)
C1 Ru1 C6 C10 118.7(9)
C7 Ru1 C6 C10 -120.2(12)
C8 Ru1 C6 C10 -81.7(13)
C3 Ru1 C6 C10 40.6(19)
C4 Ru1 C6 C10 -162.5(14)
C2 Ru1 C6 C10 76.2(10)
C9 Ru1 C6 C10 -39.0(12)
C5 Ru1 C6 C10 161.5(9)
C1 Ru1 C6 C7 -121.2(8)
C10 Ru1 C6 C7 120.2(12)
C8 Ru1 C6 C7 38.5(12)
C3 Ru1 C6 C7 160.8(15)
C4 Ru1 C6 C7 -42.3(17)
C2 Ru1 C6 C7 -163.6(8)
C9 Ru1 C6 C7 81.2(13)
C5 Ru1 C6 C7 -78.3(10)
C1 Ru1 C6 S11 -0.8(8)
C7 Ru1 C6 S11 120.4(11)
C10 Ru1 C6 S11 -119.5(11)
C8 Ru1 C6 S11 158.8(12)
C3 Ru1 C6 S11 -78.9(17)
C4 Ru1 C6 S11 78.1(15)
C2 Ru1 C6 S11 -43.2(9)
C9 Ru1 C6 S11 -158.5(12)
C5 Ru1 C6 S11 42.1(9)
C10 C6 C7 C8 -1.6(13)
S11 C6 C7 C8 -177.3(8)
Ru1 C6 C7 C8 -62.8(8)
C10 C6 C7 Ru1 61.2(8)
S11 C6 C7 Ru1 -114.5(8)
C6 Ru1 C7 C8 115.4(15)
C1 Ru1 C7 C8 -161.5(12)
C10 Ru1 C7 C8 79.6(13)
C3 Ru1 C7 C8 -49(2)
C4 Ru1 C7 C8 -80.6(14)
C2 Ru1 C7 C8 164.6(18)
C9 Ru1 C7 C8 37.0(11)
C5 Ru1 C7 C8 -121.2(12)
C1 Ru1 C7 C6 83.1(9)
C10 Ru1 C7 C6 -35.7(7)
C8 Ru1 C7 C6 -115.4(15)
C3 Ru1 C7 C6 -164.0(14)
C4 Ru1 C7 C6 164.1(7)
C2 Ru1 C7 C6 49(2)
C9 Ru1 C7 C6 -78.3(10)
C5 Ru1 C7 C6 123.5(8)
C6 C7 C8 C9 0.4(14)
Ru1 C7 C8 C9 -61.7(10)
C6 C7 C8 Ru1 62.1(8)
C6 Ru1 C8 C7 -39.3(8)
C1 Ru1 C8 C7 51.8(18)
C10 Ru1 C8 C7 -81.6(9)
C3 Ru1 C8 C7 159.8(9)
C4 Ru1 C8 C7 120.0(10)
C2 Ru1 C8 C7 -168.2(12)
C9 Ru1 C8 C7 -118.4(12)
C5 Ru1 C8 C7 79.7(10)
C6 Ru1 C8 C9 79.1(9)
C1 Ru1 C8 C9 170.2(12)
C7 Ru1 C8 C9 118.4(12)
C10 Ru1 C8 C9 36.8(8)
C3 Ru1 C8 C9 -81.9(11)
C4 Ru1 C8 C9 -121.6(9)
C2 Ru1 C8 C9 -49.8(18)
C5 Ru1 C8 C9 -161.9(8)
C7 C8 C9 C10 1.0(16)
Ru1 C8 C9 C10 -60.3(10)
C7 C8 C9 Ru1 61.3(9)
C6 Ru1 C9 C8 -80.8(10)
C1 Ru1 C9 C8 -171.0(12)
C7 Ru1 C9 C8 -37.1(9)
C10 Ru1 C9 C8 -119.3(14)
C3 Ru1 C9 C8 118.9(10)
C4 Ru1 C9 C8 79.1(11)
C2 Ru1 C9 C8 159.3(9)
C5 Ru1 C9 C8 46(2)
C6 Ru1 C9 C10 38.5(9)
C1 Ru1 C9 C10 -52(2)
C7 Ru1 C9 C10 82.2(10)
C8 Ru1 C9 C10 119.3(14)
C3 Ru1 C9 C10 -121.9(10)
C4 Ru1 C9 C10 -161.7(9)
C2 Ru1 C9 C10 -81.4(11)
C5 Ru1 C9 C10 165.4(15)
C7 C6 C10 C9 2.2(13)
S11 C6 C10 C9 177.9(9)
Ru1 C6 C10 C9 63.0(9)
C7 C6 C10 Ru1 -60.8(8)
S11 C6 C10 Ru1 114.9(8)
C8 C9 C10 C6 -1.9(15)
Ru1 C9 C10 C6 -62.5(9)
C8 C9 C10 Ru1 60.5(10)
C1 Ru1 C10 C6 -84.4(9)
C7 Ru1 C10 C6 36.7(8)
C8 Ru1 C10 C6 78.9(11)
C3 Ru1 C10 C6 -165.1(7)
C4 Ru1 C10 C6 163.0(13)
C2 Ru1 C10 C6 -125.0(8)
C9 Ru1 C10 C6 115.4(16)
C5 Ru1 C10 C6 -49(2)
C6 Ru1 C10 C9 -115.4(16)
C1 Ru1 C10 C9 160.2(13)
C7 Ru1 C10 C9 -78.6(14)
C8 Ru1 C10 C9 -36.5(13)
C3 Ru1 C10 C9 79.6(15)
C4 Ru1 C10 C9 48(2)
C2 Ru1 C10 C9 119.6(14)
C5 Ru1 C10 C9 -164.6(18)
N13 C12 S11 C6 170(19)
C10 C6 S11 C12 93.0(10)
C7 C6 S11 C12 -92.0(10)
Ru1 C6 S11 C12 -179.4(6)
